data_7046844
loop_
_publ_author_name
'Wang, Long'
'Jian, Zhongbao'
'Daniliuc, Constantin G.'
'Kehr, Gerald'
'Erker, Gerhard'

_publ_section_title
;
 Formation of borata-alkene/iminium zwitterions by ynamine hydroboration.
;
_journal_issue 32
_journal_name_full 'Dalton transactions (Cambridge, England : 2003)'
_journal_page_first 10853
_journal_page_last 10856
_journal_paper_doi 10.1039/c8dt02435a
_journal_volume 47
_journal_year 2018
_chemical_formula_sum 'C28 H30 B F10 N Si'
_chemical_formula_weight 609.43
_space_group_IT_number 14
_space_group_name_Hall '-P 2yn'
_space_group_name_H-M_alt 'P 1 21/n 1'
_symmetry_cell_setting monoclinic
_symmetry_space_group_name_Hall '-P 2yn'
_symmetry_space_group_name_H-M 'P 1 21/n 1'
_atom_sites_solution_hydrogens geom
_atom_sites_solution_primary direct
_atom_sites_solution_secondary difmap
_audit_creation_method SHELXL-97
_audit_update_record
;
2018-05-16 deposited with the CCDC.
2018-06-20 downloaded from the CCDC.
;
_cell_angle_alpha 90.00
_cell_angle_beta 94.4220(10)
_cell_angle_gamma 90.00
_cell_formula_units_Z 4
_cell_length_a 10.0190(2)
_cell_length_b 19.0596(3)
_cell_length_c 15.5129(3)
_cell_measurement_reflns_used 6501
_cell_measurement_temperature 223(2)
_cell_measurement_theta_max 28.28
_cell_measurement_theta_min 4.08
_cell_volume 2953.50(9)
_computing_cell_refinement 'Collect (Nonius B.V., 1998)'
_computing_data_collection 'Collect (Nonius B.V., 1998)'
_computing_data_reduction 'Denzo-SMN (Otwinowski & Minor, 1997)'
_computing_molecular_graphics 'XP (BrukerAXS, 2000)'
_computing_publication_material 'SHELXL-97 (Sheldrick, 1997)'
_computing_structure_refinement 'SHELXL-97 (Sheldrick, 1997)'
_computing_structure_solution 'SHELXS-97 (Sheldrick, 1990)'
_diffrn_ambient_temperature 223(2)
_diffrn_measured_fraction_theta_full 0.980
_diffrn_measured_fraction_theta_max 0.980
_diffrn_measurement_device_type 'Nonius KappaCCD APEXII'
_diffrn_measurement_method '\w and \f scans'
_diffrn_radiation_monochromator 'Montel mirror'
_diffrn_radiation_source 'rotating anode Nonius FR591'
_diffrn_radiation_type MoK\a
_diffrn_radiation_wavelength 0.71073
_diffrn_reflns_av_R_equivalents 0.032
_diffrn_reflns_av_sigmaI/netI 0.0315
_diffrn_reflns_limit_h_max 13
_diffrn_reflns_limit_h_min -13
_diffrn_reflns_limit_k_max 23
_diffrn_reflns_limit_k_min -25
_diffrn_reflns_limit_l_max 20
_diffrn_reflns_limit_l_min -20
_diffrn_reflns_number 20730
_diffrn_reflns_theta_full 28.32
_diffrn_reflns_theta_max 28.32
_diffrn_reflns_theta_min 4.09
_exptl_absorpt_coefficient_mu 0.161
_exptl_absorpt_correction_T_max 0.9746
_exptl_absorpt_correction_T_min 0.9654
_exptl_absorpt_correction_type multi-scan
_exptl_absorpt_process_details 'Denzo (Otwinowski, Borek, Majewski & Minor, 2003)'
_exptl_crystal_colour colourless
_exptl_crystal_density_diffrn 1.371
_exptl_crystal_density_method 'not measured'
_exptl_crystal_description prism
_exptl_crystal_F_000 1256
_exptl_crystal_size_max 0.22
_exptl_crystal_size_mid 0.20
_exptl_crystal_size_min 0.16
_refine_diff_density_max 0.230
_refine_diff_density_min -0.226
_refine_diff_density_rms 0.037
_refine_ls_extinction_method none
_refine_ls_goodness_of_fit_ref 1.071
_refine_ls_hydrogen_treatment constr
_refine_ls_matrix_type full
_refine_ls_number_parameters 437
_refine_ls_number_reflns 7211
_refine_ls_number_restraints 139
_refine_ls_restrained_S_all 1.074
_refine_ls_R_factor_all 0.0703
_refine_ls_R_factor_gt 0.0542
_refine_ls_shift/su_max 0.000
_refine_ls_shift/su_mean 0.000
_refine_ls_structure_factor_coef Fsqd
_refine_ls_weighting_details 'calc w=1/[\s^2^(Fo^2^)+(0.0395P)^2^+1.4919P] where P=(Fo^2^+2Fc^2^)/3'
_refine_ls_weighting_scheme calc
_refine_ls_wR_factor_gt 0.1216
_refine_ls_wR_factor_ref 0.1326
_reflns_number_gt 5743
_reflns_number_total 7211
_reflns_threshold_expression >2sigma(I)
_cod_data_source_file c8dt02435a2.cif
_cod_data_source_block erk8404
_cod_depositor_comments 'Adding full bibliography for 7046836--7046845.cif.'
_cod_original_sg_symbol_H-M P21/n
_cod_database_code 7046844

loop_
_symmetry_equiv_pos_as_xyz
'x, y, z'
'-x+1/2, y+1/2, -z+1/2'
'-x, -y, -z'
'x-1/2, -y-1/2, z-1/2'

loop_
_atom_site_label
_atom_site_type_symbol
_atom_site_fract_x
_atom_site_fract_y
_atom_site_fract_z
_atom_site_U_iso_or_equiv
_atom_site_adp_type
_atom_site_occupancy
_atom_site_symmetry_multiplicity
_atom_site_calc_flag
_atom_site_refinement_flags
_atom_site_disorder_assembly
_atom_site_disorder_group
C2 C -0.13078(17) 0.25420(9) 0.68102(11) 0.0387(4) Uani 1 1 d . . .
C1 C -0.12478(17) 0.31791(10) 0.70457(12) 0.0406(4) Uani 1 1 d . A .
N1 N -0.11480(16) 0.38200(8) 0.72645(11) 0.0468(4) Uani 1 1 d DU . .
C11 C -0.0779(8) 0.4377(5) 0.6643(5) 0.058(3) Uani 0.697(16) 1 d PDU A 1
H11 H -0.0279 0.4748 0.6979 0.069 Uiso 0.697(16) 1 calc PR A 1
C12 C 0.0126(9) 0.4088(3) 0.5998(5) 0.084(2) Uani 0.697(16) 1 d PDU A 1
H12A H 0.0902 0.3872 0.6303 0.125 Uiso 0.697(16) 1 calc PR A 1
H12B H 0.0415 0.4466 0.5637 0.125 Uiso 0.697(16) 1 calc PR A 1
H12C H -0.0355 0.3740 0.5639 0.125 Uiso 0.697(16) 1 calc PR A 1
C13 C -0.2038(7) 0.4705(4) 0.6219(6) 0.093(2) Uani 0.697(16) 1 d PDU A 1
H13A H -0.2535 0.4356 0.5872 0.139 Uiso 0.697(16) 1 calc PR A 1
H13B H -0.1799 0.5090 0.5852 0.139 Uiso 0.697(16) 1 calc PR A 1
H13C H -0.2586 0.4880 0.6661 0.139 Uiso 0.697(16) 1 calc PR A 1
C14 C -0.1430(9) 0.4060(6) 0.8156(5) 0.062(3) Uani 0.697(16) 1 d PDU A 1
H14 H -0.1982 0.4489 0.8081 0.074 Uiso 0.697(16) 1 calc PR A 1
C15 C -0.0130(7) 0.4276(3) 0.8660(5) 0.0651(14) Uani 0.697(16) 1 d PDU A 1
H15A H 0.0414 0.3863 0.8790 0.098 Uiso 0.697(16) 1 calc PR A 1
H15B H -0.0331 0.4502 0.9194 0.098 Uiso 0.697(16) 1 calc PR A 1
H15C H 0.0354 0.4599 0.8315 0.098 Uiso 0.697(16) 1 calc PR A 1
C16 C -0.2209(7) 0.3555(4) 0.8651(4) 0.0748(17) Uani 0.697(16) 1 d PDU A 1
H16A H -0.2994 0.3403 0.8294 0.112 Uiso 0.697(16) 1 calc PR A 1
H16B H -0.2486 0.3781 0.9168 0.112 Uiso 0.697(16) 1 calc PR A 1
H16C H -0.1655 0.3151 0.8813 0.112 Uiso 0.697(16) 1 calc PR A 1
C11A C -0.0702(17) 0.4341(13) 0.6610(12) 0.058(6) Uani 0.303(16) 1 d PDU A 2
H11A H -0.0534 0.4794 0.6913 0.070 Uiso 0.303(16) 1 calc PR A 2
C12A C 0.0596(17) 0.4107(11) 0.6281(13) 0.096(5) Uani 0.303(16) 1 d PDU A 2
H121 H 0.1257 0.4040 0.6765 0.144 Uiso 0.303(16) 1 calc PR A 2
H122 H 0.0910 0.4461 0.5896 0.144 Uiso 0.303(16) 1 calc PR A 2
H123 H 0.0460 0.3668 0.5970 0.144 Uiso 0.303(16) 1 calc PR A 2
C13A C -0.1797(17) 0.4462(9) 0.5897(10) 0.085(4) Uani 0.303(16) 1 d PDU A 2
H131 H -0.1836 0.4065 0.5504 0.127 Uiso 0.303(16) 1 calc PR A 2
H132 H -0.1606 0.4886 0.5583 0.127 Uiso 0.303(16) 1 calc PR A 2
H133 H -0.2650 0.4512 0.6147 0.127 Uiso 0.303(16) 1 calc PR A 2
C14A C -0.1467(17) 0.4139(13) 0.8114(9) 0.049(4) Uani 0.303(16) 1 d PDU A 2
H14A H -0.1656 0.4645 0.8026 0.059 Uiso 0.303(16) 1 calc PR A 2
C15A C -0.025(2) 0.4058(13) 0.8742(13) 0.099(6) Uani 0.303(16) 1 d PDU A 2
H151 H -0.0152 0.3570 0.8915 0.148 Uiso 0.303(16) 1 calc PR A 2
H152 H -0.0348 0.4347 0.9247 0.148 Uiso 0.303(16) 1 calc PR A 2
H153 H 0.0544 0.4205 0.8466 0.148 Uiso 0.303(16) 1 calc PR A 2
C16A C -0.2714(18) 0.3779(10) 0.8369(12) 0.092(5) Uani 0.303(16) 1 d PDU A 2
H161 H -0.3418 0.3827 0.7908 0.138 Uiso 0.303(16) 1 calc PR A 2
H162 H -0.2999 0.3992 0.8892 0.138 Uiso 0.303(16) 1 calc PR A 2
H163 H -0.2529 0.3285 0.8473 0.138 Uiso 0.303(16) 1 calc PR A 2
Si1 Si 0.03451(5) 0.20403(3) 0.70387(4) 0.04659(15) Uani 1 1 d . . .
C3 C 0.1333(3) 0.24731(14) 0.79530(18) 0.0739(7) Uani 1 1 d . . .
H3A H 0.2161 0.2217 0.8084 0.111 Uiso 1 1 calc R . .
H3B H 0.0818 0.2476 0.8457 0.111 Uiso 1 1 calc R . .
H3C H 0.1535 0.2952 0.7795 0.111 Uiso 1 1 calc R . .
C4 C 0.1293(2) 0.20810(16) 0.60559(17) 0.0729(7) Uani 1 1 d . . .
H4A H 0.2240 0.2019 0.6218 0.109 Uiso 1 1 calc R . .
H4B H 0.1149 0.2534 0.5778 0.109 Uiso 1 1 calc R . .
H4C H 0.0985 0.1712 0.5659 0.109 Uiso 1 1 calc R . .
C5 C 0.0001(2) 0.11190(11) 0.73462(16) 0.0625(6) Uani 1 1 d . . .
H5A H -0.0313 0.0856 0.6835 0.094 Uiso 1 1 calc R . .
H5B H -0.0680 0.1113 0.7758 0.094 Uiso 1 1 calc R . .
H5C H 0.0815 0.0907 0.7606 0.094 Uiso 1 1 calc R . .
C6 C -0.36503(18) 0.28083(10) 0.58761(12) 0.0423(4) Uani 1 1 d . . .
H6 H -0.3583 0.2894 0.5284 0.051 Uiso 1 1 calc R . .
C7 C -0.4502(2) 0.32063(11) 0.62636(13) 0.0490(4) Uani 1 1 d . . .
H7 H -0.4605 0.3108 0.6849 0.059 Uiso 1 1 calc R . .
C8 C -0.5305(2) 0.37868(11) 0.58777(15) 0.0550(5) Uani 1 1 d . . .
C9 C -0.5997(3) 0.41989(17) 0.6365(2) 0.0944(10) Uani 1 1 d . . .
H9A H -0.5978 0.4121 0.6964 0.113 Uiso 1 1 calc R . .
H9B H -0.6509 0.4569 0.6112 0.113 Uiso 1 1 calc R . .
C10 C -0.5294(3) 0.39112(15) 0.49288(17) 0.0814(8) Uani 1 1 d . . .
H10A H -0.5833 0.4320 0.4769 0.122 Uiso 1 1 calc R . .
H10B H -0.5660 0.3505 0.4617 0.122 Uiso 1 1 calc R . .
H10C H -0.4381 0.3989 0.4783 0.122 Uiso 1 1 calc R . .
B1 B -0.2709(2) 0.21897(10) 0.63015(13) 0.0376(4) Uani 1 1 d . . .
C21 C -0.21777(17) 0.16810(9) 0.55340(11) 0.0382(4) Uani 1 1 d . . .
F22 F -0.27369(13) 0.05795(6) 0.61267(8) 0.0590(3) Uani 1 1 d . . .
C22 C -0.2213(2) 0.09570(10) 0.54947(12) 0.0449(4) Uani 1 1 d . . .
F23 F -0.17804(18) -0.01434(7) 0.48688(10) 0.0824(5) Uani 1 1 d . . .
C23 C -0.1719(2) 0.05603(10) 0.48469(14) 0.0551(5) Uani 1 1 d . . .
F24 F -0.06546(19) 0.05083(8) 0.35513(10) 0.0907(5) Uani 1 1 d . . .
C24 C -0.1152(2) 0.08854(12) 0.41821(14) 0.0590(6) Uani 1 1 d . . .
F25 F -0.05186(14) 0.19378(8) 0.35318(8) 0.0690(4) Uani 1 1 d . . .
C25 C -0.1087(2) 0.16046(11) 0.41773(13) 0.0502(5) Uani 1 1 d . . .
F26 F -0.14140(12) 0.26816(6) 0.47982(7) 0.0510(3) Uani 1 1 d . . .
C26 C -0.15822(18) 0.19794(9) 0.48384(12) 0.0415(4) Uani 1 1 d . . .
C31 C -0.35801(19) 0.17665(9) 0.69928(12) 0.0432(4) Uani 1 1 d . . .
F32 F -0.21999(14) 0.19898(7) 0.82819(8) 0.0650(3) Uani 1 1 d . . .
C32 C -0.3343(2) 0.17317(11) 0.78799(13) 0.0502(5) Uani 1 1 d . . .
F33 F -0.38998(19) 0.14418(9) 0.92893(10) 0.0919(5) Uani 1 1 d . . .
C33 C -0.4214(3) 0.14397(12) 0.84306(15) 0.0633(6) Uani 1 1 d . . .
F34 F -0.62254(17) 0.08472(9) 0.86183(13) 0.1006(6) Uani 1 1 d . . .
C34 C -0.5370(3) 0.11433(12) 0.81004(19) 0.0683(7) Uani 1 1 d . . .
F35 F -0.67659(14) 0.08148(8) 0.68762(13) 0.0903(5) Uani 1 1 d . . .
C35 C -0.5651(2) 0.11365(12) 0.72204(19) 0.0637(6) Uani 1 1 d . . .
F36 F -0.51209(13) 0.14290(7) 0.58341(9) 0.0656(3) Uani 1 1 d . . .
C36 C -0.4780(2) 0.14502(11) 0.66934(15) 0.0515(5) Uani 1 1 d . . .

loop_
_atom_site_aniso_label
_atom_site_aniso_U_11
_atom_site_aniso_U_22
_atom_site_aniso_U_33
_atom_site_aniso_U_23
_atom_site_aniso_U_13
_atom_site_aniso_U_12
C2 0.0422(9) 0.0397(8) 0.0342(8) 0.0008(7) 0.0032(7) 0.0031(7)
C1 0.0362(8) 0.0443(9) 0.0410(9) -0.0002(7) 0.0005(7) 0.0027(7)
N1 0.0479(9) 0.0400(8) 0.0526(9) -0.0080(7) 0.0036(7) -0.0009(7)
C11 0.067(4) 0.038(3) 0.068(4) -0.002(3) 0.002(3) -0.006(3)
C12 0.113(5) 0.062(2) 0.080(4) 0.008(3) 0.035(4) -0.012(3)
C13 0.087(3) 0.069(3) 0.117(5) 0.032(3) -0.019(3) -0.002(3)
C14 0.068(4) 0.052(4) 0.064(4) -0.019(3) 0.003(3) 0.006(3)
C15 0.078(3) 0.054(2) 0.061(3) -0.014(2) -0.007(2) -0.007(2)
C16 0.076(3) 0.089(3) 0.062(3) -0.028(2) 0.025(2) -0.017(2)
C11A 0.065(8) 0.047(8) 0.063(9) 0.003(6) 0.004(6) -0.017(6)
C12A 0.090(8) 0.107(8) 0.094(9) 0.023(7) 0.027(6) -0.008(6)
C13A 0.096(7) 0.073(7) 0.085(7) 0.028(5) 0.000(6) -0.004(6)
C14A 0.054(7) 0.046(6) 0.048(7) -0.017(5) 0.013(5) 0.005(5)
C15A 0.107(9) 0.123(11) 0.066(7) -0.015(8) 0.004(6) 0.005(8)
C16A 0.098(8) 0.103(8) 0.079(7) -0.029(6) 0.039(6) -0.006(6)
Si1 0.0444(3) 0.0465(3) 0.0478(3) -0.0019(2) -0.0032(2) 0.0090(2)
C3 0.0642(14) 0.0713(15) 0.0813(18) -0.0127(13) -0.0260(13) 0.0130(12)
C4 0.0541(13) 0.0933(19) 0.0726(16) 0.0102(14) 0.0131(11) 0.0227(13)
C5 0.0664(14) 0.0478(11) 0.0720(15) 0.0023(10) -0.0032(11) 0.0147(10)
C6 0.0453(10) 0.0444(9) 0.0367(9) 0.0019(7) 0.0008(7) 0.0036(7)
C7 0.0519(11) 0.0526(11) 0.0424(10) 0.0021(8) 0.0021(8) 0.0103(9)
C8 0.0522(11) 0.0537(11) 0.0578(12) -0.0019(9) -0.0050(9) 0.0138(9)
C9 0.101(2) 0.100(2) 0.0818(19) -0.0022(17) 0.0065(16) 0.0575(19)
C10 0.097(2) 0.0773(17) 0.0655(16) 0.0062(13) -0.0185(14) 0.0368(15)
B1 0.0401(10) 0.0372(9) 0.0355(9) 0.0011(7) 0.0029(8) 0.0030(8)
C21 0.0389(9) 0.0390(8) 0.0364(9) 0.0003(7) 0.0014(7) 0.0013(7)
F22 0.0785(8) 0.0392(6) 0.0611(8) 0.0062(5) 0.0173(6) -0.0041(5)
C22 0.0531(11) 0.0394(9) 0.0423(10) 0.0012(7) 0.0046(8) -0.0008(8)
F23 0.1301(13) 0.0393(6) 0.0792(10) -0.0125(6) 0.0175(9) 0.0077(7)
C23 0.0740(14) 0.0380(9) 0.0531(12) -0.0067(8) 0.0031(10) 0.0057(9)
F24 0.1381(14) 0.0756(10) 0.0623(9) -0.0156(7) 0.0327(9) 0.0312(9)
C24 0.0769(15) 0.0576(12) 0.0433(11) -0.0104(9) 0.0101(10) 0.0183(11)
F25 0.0809(9) 0.0794(9) 0.0505(7) 0.0101(6) 0.0292(6) 0.0153(7)
C25 0.0551(11) 0.0573(11) 0.0393(10) 0.0042(8) 0.0106(8) 0.0089(9)
F26 0.0615(7) 0.0414(6) 0.0513(6) 0.0063(5) 0.0116(5) -0.0021(5)
C26 0.0435(9) 0.0402(9) 0.0407(9) 0.0015(7) 0.0025(7) 0.0043(7)
C31 0.0459(10) 0.0393(9) 0.0456(10) 0.0024(7) 0.0108(8) 0.0059(7)
F32 0.0851(9) 0.0711(8) 0.0384(6) 0.0035(6) 0.0025(6) -0.0001(7)
C32 0.0594(12) 0.0465(10) 0.0464(11) 0.0051(8) 0.0149(9) 0.0107(9)
F33 0.1344(14) 0.0926(11) 0.0544(8) 0.0171(8) 0.0437(9) 0.0220(10)
C33 0.0859(17) 0.0543(12) 0.0541(13) 0.0121(10) 0.0319(12) 0.0218(12)
F34 0.0969(12) 0.0837(11) 0.1315(15) 0.0365(10) 0.0757(11) 0.0152(9)
C34 0.0694(15) 0.0516(12) 0.0898(19) 0.0225(12) 0.0450(14) 0.0168(11)
F35 0.0491(8) 0.0757(10) 0.1482(16) 0.0191(10) 0.0204(9) -0.0078(7)
C35 0.0438(11) 0.0485(11) 0.101(2) 0.0140(12) 0.0213(12) 0.0054(9)
F36 0.0525(7) 0.0743(9) 0.0684(9) 0.0030(7) -0.0049(6) -0.0107(6)
C36 0.0471(11) 0.0478(10) 0.0606(13) 0.0062(9) 0.0102(9) 0.0052(8)

loop_
_atom_type_symbol
_atom_type_description
_atom_type_scat_dispersion_real
_atom_type_scat_dispersion_imag
_atom_type_scat_source
C C 0.0033 0.0016 'International Tables Vol C Tables 4.2.6.8 and 6.1.1.4'
H H 0.0000 0.0000 'International Tables Vol C Tables 4.2.6.8 and 6.1.1.4'
B B 0.0013 0.0007 'International Tables Vol C Tables 4.2.6.8 and 6.1.1.4'
N N 0.0061 0.0033 'International Tables Vol C Tables 4.2.6.8 and 6.1.1.4'
F F 0.0171 0.0103 'International Tables Vol C Tables 4.2.6.8 and 6.1.1.4'
Si Si 0.0817 0.0704 'International Tables Vol C Tables 4.2.6.8 and 6.1.1.4'

loop_
_geom_angle_atom_site_label_1
_geom_angle_atom_site_label_2
_geom_angle_atom_site_label_3
_geom_angle
C1 C2 B1 122.18(16)
C1 C2 Si1 113.73(14)
B1 C2 Si1 124.03(12)
C2 C1 N1 177.8(2)
C1 N1 C11 121.8(5)
C1 N1 C14 121.5(4)
C11 N1 C14 116.7(6)
C1 N1 C14A 127.2(9)
C11 N1 C14A 110.8(10)
C14 N1 C14A 6.4(14)
C1 N1 C11A 118.3(10)
C11 N1 C11A 4.4(12)
C14 N1 C11A 120.2(11)
C14A N1 C11A 114.5(13)
N1 C11 C12 111.0(6)
N1 C11 C13 109.5(5)
C12 C11 C13 112.8(6)
N1 C11 H11 107.8
C12 C11 H11 107.8
C13 C11 H11 107.8
C16 C14 N1 114.9(6)
C16 C14 C15 111.8(6)
N1 C14 C15 109.9(6)
C16 C14 H14 106.6
N1 C14 H14 106.6
C15 C14 H14 106.6
C12A C11A N1 110.0(13)
C12A C11A C13A 113.2(15)
N1 C11A C13A 110.8(13)
C12A C11A H11A 107.5
N1 C11A H11A 107.5
C13A C11A H11A 107.5
C11A C12A H121 109.5
C11A C12A H122 109.5
H121 C12A H122 109.5
C11A C12A H123 109.5
H121 C12A H123 109.5
H122 C12A H123 109.5
C11A C13A H131 109.5
C11A C13A H132 109.5
H131 C13A H132 109.5
C11A C13A H133 109.5
H131 C13A H133 109.5
H132 C13A H133 109.5
C16A C14A N1 106.4(11)
C16A C14A C15A 115.5(16)
N1 C14A C15A 107.9(14)
C16A C14A H14A 109.0
N1 C14A H14A 109.0
C15A C14A H14A 109.0
C14A C15A H151 109.5
C14A C15A H152 109.5
H151 C15A H152 109.5
C14A C15A H153 109.5
H151 C15A H153 109.5
H152 C15A H153 109.5
C14A C16A H161 109.5
C14A C16A H162 109.5
H161 C16A H162 109.5
C14A C16A H163 109.5
H161 C16A H163 109.5
H162 C16A H163 109.5
C5 Si1 C3 108.77(12)
C5 Si1 C4 111.51(12)
C3 Si1 C4 109.36(14)
C5 Si1 C2 110.07(10)
C3 Si1 C2 108.69(10)
C4 Si1 C2 108.40(9)
Si1 C3 H3A 109.5
Si1 C3 H3B 109.5
H3A C3 H3B 109.5
Si1 C3 H3C 109.5
H3A C3 H3C 109.5
H3B C3 H3C 109.5
Si1 C4 H4A 109.5
Si1 C4 H4B 109.5
H4A C4 H4B 109.5
Si1 C4 H4C 109.5
H4A C4 H4C 109.5
H4B C4 H4C 109.5
Si1 C5 H5A 109.5
Si1 C5 H5B 109.5
H5A C5 H5B 109.5
Si1 C5 H5C 109.5
H5A C5 H5C 109.5
H5B C5 H5C 109.5
C7 C6 B1 127.56(17)
C7 C6 H6 116.2
B1 C6 H6 116.2
C6 C7 C8 126.89(19)
C6 C7 H7 116.6
C8 C7 H7 116.6
C9 C8 C7 120.6(2)
C9 C8 C10 120.9(2)
C7 C8 C10 118.45(19)
C8 C9 H9A 120.0
C8 C9 H9B 120.0
H9A C9 H9B 120.0
C8 C10 H10A 109.5
C8 C10 H10B 109.5
H10A C10 H10B 109.5
C8 C10 H10C 109.5
H10A C10 H10C 109.5
H10B C10 H10C 109.5
C6 B1 C31 107.52(14)
C6 B1 C21 110.07(14)
C31 B1 C21 113.45(14)
C6 B1 C2 109.69(14)
C31 B1 C2 110.65(14)
C21 B1 C2 105.45(14)
C22 C21 C26 112.60(16)
C22 C21 B1 127.48(16)
C26 C21 B1 119.90(15)
F22 C22 C23 114.65(17)
F22 C22 C21 120.57(17)
C23 C22 C21 124.76(18)
F23 C23 C24 119.69(19)
F23 C23 C22 120.6(2)
C24 C23 C22 119.71(19)
F24 C24 C23 120.5(2)
F24 C24 C25 120.8(2)
C23 C24 C25 118.71(18)
F25 C25 C24 119.81(18)
F25 C25 C26 120.47(19)
C24 C25 C26 119.71(19)
F26 C26 C25 115.30(17)
F26 C26 C21 120.15(16)
C25 C26 C21 124.51(17)
C32 C31 C36 112.94(18)
C32 C31 B1 127.90(18)
C36 C31 B1 118.87(17)
F32 C32 C31 121.10(18)
F32 C32 C33 114.4(2)
C31 C32 C33 124.5(2)
F33 C33 C34 120.3(2)
F33 C33 C32 119.9(3)
C34 C33 C32 119.8(2)
F34 C34 C33 121.0(3)
F34 C34 C35 120.0(3)
C33 C34 C35 119.0(2)
F35 C35 C34 119.9(2)
F35 C35 C36 120.4(2)
C34 C35 C36 119.7(2)
F36 C36 C35 116.7(2)
F36 C36 C31 119.24(18)
C35 C36 C31 124.1(2)

loop_
_geom_bond_atom_site_label_1
_geom_bond_atom_site_label_2
_geom_bond_distance
C2 C1 1.268(2)
C2 B1 1.695(3)
C2 Si1 1.9215(18)
C1 N1 1.270(2)
N1 C11 1.500(7)
N1 C14 1.504(7)
N1 C14A 1.507(12)
N1 C11A 1.512(13)
C11 C12 1.505(8)
C11 C13 1.512(7)
C11 H11 0.9900
C12 H12A 0.9700
C12 H12B 0.9700
C12 H12C 0.9700
C13 H13A 0.9700
C13 H13B 0.9700
C13 H13C 0.9700
C14 C16 1.489(8)
C14 C15 1.522(7)
C14 H14 0.9900
C15 H15A 0.9700
C15 H15B 0.9700
C15 H15C 0.9700
C16 H16A 0.9700
C16 H16B 0.9700
C16 H16C 0.9700
C11A C12A 1.501(14)
C11A C13A 1.515(14)
C11A H11A 0.9900
C12A H121 0.9700
C12A H122 0.9700
C12A H123 0.9700
C13A H131 0.9700
C13A H132 0.9700
C13A H133 0.9700
C14A C16A 1.506(13)
C14A C15A 1.512(14)
C14A H14A 0.9900
C15A H151 0.9700
C15A H152 0.9700
C15A H153 0.9700
C16A H161 0.9700
C16A H162 0.9700
C16A H163 0.9700
Si1 C5 1.859(2)
Si1 C3 1.859(2)
Si1 C4 1.859(3)
C3 H3A 0.9700
C3 H3B 0.9700
C3 H3C 0.9700
C4 H4A 0.9700
C4 H4B 0.9700
C4 H4C 0.9700
C5 H5A 0.9700
C5 H5B 0.9700
C5 H5C 0.9700
C6 C7 1.320(3)
C6 B1 1.618(3)
C6 H6 0.9400
C7 C8 1.468(3)
C7 H7 0.9400
C8 C9 1.323(3)
C8 C10 1.492(3)
C9 H9A 0.9400
C9 H9B 0.9400
C10 H10A 0.9700
C10 H10B 0.9700
C10 H10C 0.9700
B1 C31 1.645(3)
B1 C21 1.655(3)
C21 C22 1.382(2)
C21 C26 1.394(2)
F22 C22 1.354(2)
C22 C23 1.379(3)
F23 C23 1.343(2)
C23 C24 1.364(3)
F24 C24 1.341(2)
C24 C25 1.372(3)
F25 C25 1.348(2)
C25 C26 1.374(3)
F26 C26 1.351(2)
C31 C32 1.380(3)
C31 C36 1.392(3)
F32 C32 1.353(3)
C32 C33 1.385(3)
F33 C33 1.345(3)
C33 C34 1.353(4)
F34 C34 1.343(2)
C34 C35 1.372(4)
F35 C35 1.348(3)
C35 C36 1.378(3)
F36 C36 1.351(3)

loop_
_geom_torsion_atom_site_label_1
_geom_torsion_atom_site_label_2
_geom_torsion_atom_site_label_3
_geom_torsion_atom_site_label_4
_geom_torsion
B1 C2 C1 N1 -124(5)
Si1 C2 C1 N1 53(5)
C2 C1 N1 C11 39(5)
C2 C1 N1 C14 -143(5)
C2 C1 N1 C14A -146(5)
C2 C1 N1 C11A 36(5)
C1 N1 C11 C12 -30.9(8)
C14 N1 C11 C12 150.6(7)
C14A N1 C11 C12 153.4(10)
C11A N1 C11 C12 7(16)
C1 N1 C11 C13 94.3(7)
C14 N1 C11 C13 -84.2(9)
C14A N1 C11 C13 -81.4(10)
C11A N1 C11 C13 132(17)
C1 N1 C14 C16 -17.7(10)
C11 N1 C14 C16 160.8(7)
C14A N1 C14 C16 137(8)
C11A N1 C14 C16 163.8(9)
C1 N1 C14 C15 109.4(6)
C11 N1 C14 C15 -72.2(9)
C14A N1 C14 C15 -96(8)
C11A N1 C14 C15 -69.1(11)
C1 N1 C11A C12A -54.0(19)
C11 N1 C11A C12A 162(18)
C14 N1 C11A C12A 124.6(16)
C14A N1 C11A C12A 127.7(17)
C1 N1 C11A C13A 71.9(17)
C11 N1 C11A C13A -72(16)
C14 N1 C11A C13A -109.5(17)
C14A N1 C11A C13A -106.4(18)
C1 N1 C14A C16A -40(2)
C11 N1 C14A C16A 135.8(15)
C14 N1 C14A C16A -67(8)
C11A N1 C14A C16A 138.5(15)
C1 N1 C14A C15A 84.8(15)
C11 N1 C14A C15A -99.7(17)
C14 N1 C14A C15A 58(8)
C11A N1 C14A C15A -97.0(19)
C1 C2 Si1 C5 144.28(16)
B1 C2 Si1 C5 -38.38(17)
C1 C2 Si1 C3 25.25(19)
B1 C2 Si1 C3 -157.41(16)
C1 C2 Si1 C4 -93.52(18)
B1 C2 Si1 C4 83.81(17)
B1 C6 C7 C8 177.04(19)
C6 C7 C8 C9 -171.6(3)
C6 C7 C8 C10 6.8(4)
C7 C6 B1 C31 38.4(3)
C7 C6 B1 C21 162.42(19)
C7 C6 B1 C2 -82.0(2)
C1 C2 B1 C6 20.5(2)
Si1 C2 B1 C6 -156.61(13)
C1 C2 B1 C31 -98.0(2)
Si1 C2 B1 C31 84.93(17)
C1 C2 B1 C21 139.00(18)
Si1 C2 B1 C21 -38.12(18)
C6 B1 C21 C22 -130.97(19)
C31 B1 C21 C22 -10.5(3)
C2 B1 C21 C22 110.8(2)
C6 B1 C21 C26 50.9(2)
C31 B1 C21 C26 171.45(16)
C2 B1 C21 C26 -67.30(19)
C26 C21 C22 F22 178.87(16)
B1 C21 C22 F22 0.7(3)
C26 C21 C22 C23 0.1(3)
B1 C21 C22 C23 -178.11(19)
F22 C22 C23 F23 0.2(3)
C21 C22 C23 F23 179.06(19)
F22 C22 C23 C24 -179.2(2)
C21 C22 C23 C24 -0.3(3)
F23 C23 C24 F24 0.0(4)
C22 C23 C24 F24 179.4(2)
F23 C23 C24 C25 -179.3(2)
C22 C23 C24 C25 0.1(4)
F24 C24 C25 F25 0.0(3)
C23 C24 C25 F25 179.3(2)
F24 C24 C25 C26 -178.9(2)
C23 C24 C25 C26 0.4(3)
F25 C25 C26 F26 -2.0(3)
C24 C25 C26 F26 176.90(18)
F25 C25 C26 C21 -179.59(17)
C24 C25 C26 C21 -0.7(3)
C22 C21 C26 F26 -177.06(16)
B1 C21 C26 F26 1.3(3)
C22 C21 C26 C25 0.4(3)
B1 C21 C26 C25 178.77(17)
C6 B1 C31 C32 -114.1(2)
C21 B1 C31 C32 124.0(2)
C2 B1 C31 C32 5.7(3)
C6 B1 C31 C36 59.3(2)
C21 B1 C31 C36 -62.7(2)
C2 B1 C31 C36 179.03(16)
C36 C31 C32 F32 177.57(17)
B1 C31 C32 F32 -8.8(3)
C36 C31 C32 C33 -2.3(3)
B1 C31 C32 C33 171.32(18)
F32 C32 C33 F33 1.2(3)
C31 C32 C33 F33 -178.90(19)
F32 C32 C33 C34 -177.76(19)
C31 C32 C33 C34 2.1(3)
F33 C33 C34 F34 0.1(3)
C32 C33 C34 F34 179.05(19)
F33 C33 C34 C35 -178.69(19)
C32 C33 C34 C35 0.3(3)
F34 C34 C35 F35 -1.9(3)
C33 C34 C35 F35 176.9(2)
F34 C34 C35 C36 179.04(19)
C33 C34 C35 C36 -2.2(3)
F35 C35 C36 F36 1.4(3)
C34 C35 C36 F36 -179.55(19)
F35 C35 C36 C31 -177.12(18)
C34 C35 C36 C31 1.9(3)
C32 C31 C36 F36 -178.21(17)
B1 C31 C36 F36 7.5(3)
C32 C31 C36 C35 0.3(3)
B1 C31 C36 C35 -173.98(18)
